data_7017492
loop_
_publ_author_name
'Singh, Suryabhan'
'Chaturvedi, Jyotsna'
'Bhattacharya, Subrato'

_publ_section_title
;
 Studies of synthesis, structural features of Cu(I)
 thiophene-2-thiocarboxylates and unprecedented desulfurization of Cu(II)
 thiocarboxylate complexes.
;
_journal_issue 2
_journal_name_full 'Dalton transactions (Cambridge, England : 2003)'
_journal_page_first 424
_journal_page_last 431
_journal_paper_doi 10.1039/c1dt10629e
_journal_volume 41
_journal_year 2012
_chemical_formula_sum 'C41 H0 Cu In0 O P2 S2'
_chemical_formula_weight 698.01
_space_group_IT_number 2
_symmetry_cell_setting triclinic
_symmetry_Int_Tables_number 2
_symmetry_space_group_name_Hall '-P 1'
_symmetry_space_group_name_H-M 'P -1'
_atom_sites_solution_hydrogens geom
_atom_sites_solution_primary direct
_atom_sites_solution_secondary difmap
_audit_creation_method SHELXL-97
_cell_angle_alpha 86.108(7)
_cell_angle_beta 75.151(14)
_cell_angle_gamma 74.714(7)
_cell_formula_units_Z 2
_cell_length_a 10.2597(15)
_cell_length_b 12.9616(6)
_cell_length_c 14.459(2)
_cell_measurement_temperature 293(2)
_cell_volume 1792.8(4)
_computing_structure_refinement 'SHELXL-97 (Sheldrick, 1997)'
_diffrn_ambient_temperature 293(2)
_diffrn_measured_fraction_theta_full 0.826
_diffrn_measured_fraction_theta_max 0.926
_diffrn_radiation_monochromator graphite
_diffrn_radiation_type MoK\a
_diffrn_radiation_wavelength 0.71073
_diffrn_reflns_av_R_equivalents 0.0461
_diffrn_reflns_av_sigmaI/netI 0.0535
_diffrn_reflns_limit_h_max 13
_diffrn_reflns_limit_h_min -12
_diffrn_reflns_limit_k_max 17
_diffrn_reflns_limit_k_min -13
_diffrn_reflns_limit_l_max 19
_diffrn_reflns_limit_l_min -18
_diffrn_reflns_number 12577
_diffrn_reflns_theta_full 27.80
_diffrn_reflns_theta_max 27.80
_diffrn_reflns_theta_min 2.12
_diffrn_source 'fine-focus sealed tube'
_exptl_absorpt_coefficient_mu 0.844
_exptl_absorpt_correction_type none
_exptl_crystal_colour Yellow
_exptl_crystal_density_diffrn 1.293
_exptl_crystal_density_method 'not measured'
_exptl_crystal_description Rod
_exptl_crystal_F_000 690
_exptl_crystal_recrystallization_method Toluene
_exptl_crystal_size_max 0.40
_exptl_crystal_size_mid 0.39
_exptl_crystal_size_min 0.35
_refine_diff_density_max 0.703
_refine_diff_density_min -0.764
_refine_diff_density_rms 0.076
_refine_ls_extinction_method none
_refine_ls_goodness_of_fit_ref 0.935
_refine_ls_hydrogen_treatment constr
_refine_ls_matrix_type full
_refine_ls_number_parameters 441
_refine_ls_number_reflns 7722
_refine_ls_number_restraints 37
_refine_ls_restrained_S_all 0.941
_refine_ls_R_factor_all 0.0745
_refine_ls_R_factor_gt 0.0502
_refine_ls_shift/su_max 0.001
_refine_ls_shift/su_mean 0.000
_refine_ls_structure_factor_coef Fsqd
_refine_ls_weighting_details 'calc w=1/[\s^2^(Fo^2^)+(0.0886P)^2^+0.0000P] where P=(Fo^2^+2Fc^2^)/3'
_refine_ls_weighting_scheme calc
_refine_ls_wR_factor_gt 0.1277
_refine_ls_wR_factor_ref 0.1366
_reflns_number_gt 5289
_reflns_number_total 7722
_reflns_threshold_expression >2sigma(I)
_cod_data_source_file c1dt10629e.txt
_cod_data_source_block in-1
_cod_database_code 7017492

loop_
_symmetry_equiv_pos_as_xyz
'x, y, z'
'-x, -y, -z'

loop_
_atom_site_label
_atom_site_type_symbol
_atom_site_fract_x
_atom_site_fract_y
_atom_site_fract_z
_atom_site_U_iso_or_equiv
_atom_site_adp_type
_atom_site_occupancy
_atom_site_symmetry_multiplicity
_atom_site_calc_flag
_atom_site_refinement_flags
_atom_site_disorder_assembly
_atom_site_disorder_group
Cu01 Cu 0.91308(3) 0.66774(3) 0.76980(2) 0.04018(12) Uani 1 1 d . . .
S01 S 1.13108(8) 0.70075(8) 0.70268(6) 0.0557(2) Uani 1 1 d . A .
P02 P 0.88474(7) 0.50301(6) 0.75488(5) 0.03737(17) Uani 1 1 d . . .
P01 P 0.75924(7) 0.80365(6) 0.86242(5) 0.03641(17) Uani 1 1 d . . .
O01 O 0.9325(2) 0.7645(2) 0.61611(18) 0.0729(7) Uani 1 1 d . A .
C30 C 0.8474(3) 0.4359(2) 0.87007(19) 0.0378(6) Uani 1 1 d . . .
S02 S 1.2906(3) 0.8326(3) 0.53140(19) 0.0947(10) Uani 0.595(4) 1 d PD A 1
C02 C 1.1331(3) 0.8195(3) 0.5385(2) 0.0638(9) Uani 0.595(4) 1 d PD A 1
C03 C 1.0837(10) 0.8713(9) 0.4611(7) 0.0947(10) Uani 0.595(4) 1 d PD A 1
H03 H 0.9941 0.8747 0.4561 0.114 Uiso 0.595(4) 1 calc PR A 1
C04 C 1.1704(10) 0.9157(9) 0.3944(7) 0.101(3) Uani 0.595(4) 1 d PD A 1
H04 H 1.1520 0.9477 0.3379 0.122 Uiso 0.595(4) 1 calc PR A 1
C05 C 1.2909(12) 0.9061(10) 0.4235(6) 0.097(4) Uani 0.595(4) 1 d PD A 1
H05 H 1.3637 0.9348 0.3904 0.117 Uiso 0.595(4) 1 calc PR A 1
S02A S 1.0772(6) 0.8738(4) 0.4463(3) 0.1110(17) Uani 0.405(4) 1 d PD A 2
C02A C 1.1331(3) 0.8195(3) 0.5385(2) 0.0638(9) Uani 0.405(4) 1 d PD A 2
C03A C 1.2687(11) 0.8316(12) 0.5260(11) 0.1110(17) Uani 0.405(4) 1 d PD A 2
H03A H 1.3149 0.8064 0.5738 0.133 Uiso 0.405(4) 1 calc PR A 2
C04A C 1.3351(18) 0.8777(14) 0.4486(9) 0.101(3) Uani 0.405(4) 1 d PD A 2
H04A H 1.4265 0.8839 0.4326 0.122 Uiso 0.405(4) 1 calc PR A 2
C05A C 1.2337(14) 0.9133(18) 0.3988(13) 0.097(4) Uani 0.405(4) 1 d PD A 2
H05A H 1.2466 0.9552 0.3441 0.117 Uiso 0.405(4) 1 calc PR A 2
C01 C 1.0543(3) 0.7652(3) 0.6164(2) 0.0513(8) Uani 1 1 d . . .
C18 C 0.7056(3) 0.7756(2) 0.99040(19) 0.0385(6) Uani 1 1 d . . .
C16 C 0.3471(3) 0.8744(3) 0.8530(3) 0.0537(8) Uani 1 1 d . . .
H16 H 0.2611 0.8767 0.8952 0.064 Uiso 1 1 calc R . .
C20 C 0.6519(4) 0.8220(3) 1.1565(2) 0.0639(9) Uani 1 1 d . . .
H20 H 0.6421 0.8714 1.2032 0.077 Uiso 1 1 calc R . .
C23 C 0.6810(3) 0.6771(2) 1.0187(2) 0.0503(7) Uani 1 1 d . . .
H23 H 0.6914 0.6272 0.9723 0.060 Uiso 1 1 calc R . .
C06 C 0.8048(3) 0.9319(2) 0.8619(2) 0.0396(6) Uani 1 1 d . . .
C34 C 0.9184(4) 0.3722(3) 1.0150(2) 0.0568(8) Uani 1 1 d . . .
H34 H 0.9867 0.3561 1.0491 0.068 Uiso 1 1 calc R . .
C33 C 0.7897(4) 0.3554(3) 1.0560(2) 0.0584(9) Uani 1 1 d . . .
H33 H 0.7701 0.3294 1.1182 0.070 Uiso 1 1 calc R . .
C07 C 0.9375(3) 0.9306(3) 0.8675(3) 0.0666(10) Uani 1 1 d . . .
H7 H 1.0046 0.8659 0.8650 0.080 Uiso 1 1 calc R . .
C13 C 0.6030(3) 0.8652(3) 0.7282(2) 0.0507(7) Uani 1 1 d . . .
H13 H 0.6890 0.8611 0.6853 0.061 Uiso 1 1 calc R . .
C32 C 0.6897(3) 0.3772(3) 1.0047(2) 0.0543(8) Uani 1 1 d . . .
H32 H 0.6026 0.3650 1.0322 0.065 Uiso 1 1 calc R . .
C36 C 1.0335(3) 0.4070(2) 0.6805(2) 0.0427(6) Uani 1 1 d . . .
C10 C 0.7441(4) 1.1239(3) 0.8675(2) 0.0533(8) Uani 1 1 d . . .
H10 H 0.6791 1.1890 0.8659 0.064 Uiso 1 1 calc R . .
C24 C 0.7378(3) 0.4992(2) 0.7065(2) 0.0412(6) Uani 1 1 d . . .
C21 C 0.6276(4) 0.7241(3) 1.1834(3) 0.0656(9) Uani 1 1 d . . .
H21 H 0.6019 0.7070 1.2479 0.079 Uiso 1 1 calc R . .
C17 C 0.4661(3) 0.8495(2) 0.8869(2) 0.0455(7) Uani 1 1 d . . .
H17 H 0.4592 0.8362 0.9518 0.055 Uiso 1 1 calc R . .
C12 C 0.5951(3) 0.8440(2) 0.8254(2) 0.0385(6) Uani 1 1 d . . .
C14 C 0.4825(3) 0.8923(3) 0.6962(2) 0.0576(8) Uani 1 1 d . . .
H14 H 0.4878 0.9084 0.6319 0.069 Uiso 1 1 calc R . .
C28 C 0.6190(5) 0.4168(4) 0.6222(3) 0.0885(14) Uani 1 1 d . . .
H28 H 0.6190 0.3596 0.5868 0.106 Uiso 1 1 calc R . .
C25 C 0.6210(3) 0.5844(2) 0.7255(2) 0.0482(7) Uani 1 1 d . . .
H25 H 0.6209 0.6425 0.7599 0.058 Uiso 1 1 calc R . .
C09 C 0.8754(4) 1.1216(3) 0.8767(3) 0.0612(9) Uani 1 1 d . . .
H9 H 0.8987 1.1850 0.8828 0.073 Uiso 1 1 calc R . .
C27 C 0.5031(4) 0.5019(3) 0.6425(3) 0.0668(10) Uani 1 1 d . . .
H27 H 0.4248 0.5024 0.6210 0.080 Uiso 1 1 calc R . .
C08 C 0.9711(4) 1.0258(3) 0.8768(3) 0.0769(12) Uani 1 1 d . . .
H8 H 1.0596 1.0243 0.8832 0.092 Uiso 1 1 calc R . .
C26 C 0.5044(3) 0.5851(3) 0.6943(2) 0.0571(8) Uani 1 1 d . . .
H26 H 0.4263 0.6428 0.7088 0.068 Uiso 1 1 calc R . .
C40 C 1.2214(5) 0.3757(5) 0.5403(3) 0.0982(16) Uani 1 1 d . . .
H40 H 1.2728 0.4019 0.4855 0.118 Uiso 1 1 calc R . .
C37 C 1.0669(4) 0.2990(3) 0.7003(3) 0.0710(10) Uani 1 1 d . . .
H37 H 1.0151 0.2723 0.7545 0.085 Uiso 1 1 calc R . .
C11 C 0.7095(3) 1.0288(2) 0.8605(2) 0.0460(7) Uani 1 1 d . . .
H11 H 0.6207 1.0305 0.8549 0.055 Uiso 1 1 calc R . .
C38 C 1.1789(5) 0.2298(4) 0.6387(3) 0.0861(13) Uani 1 1 d . . .
H38 H 1.2019 0.1570 0.6524 0.103 Uiso 1 1 calc R . .
C29 C 0.7358(4) 0.4154(3) 0.6538(3) 0.0713(11) Uani 1 1 d . . .
H29 H 0.8135 0.3574 0.6394 0.086 Uiso 1 1 calc R . .
C31 C 0.7176(3) 0.4170(2) 0.9127(2) 0.0436(7) Uani 1 1 d . . .
H31 H 0.6490 0.4315 0.8789 0.052 Uiso 1 1 calc R . .
C35 C 0.9476(3) 0.4130(3) 0.9230(2) 0.0482(7) Uani 1 1 d . . .
H35 H 1.0349 0.4251 0.8963 0.058 Uiso 1 1 calc R . .
C15 C 0.3547(3) 0.8960(3) 0.7581(2) 0.0556(8) Uani 1 1 d . . .
H15 H 0.2744 0.9128 0.7356 0.067 Uiso 1 1 calc R . .
C22 C 0.6413(3) 0.6509(3) 1.1144(2) 0.0584(8) Uani 1 1 d . . .
H22 H 0.6241 0.5845 1.1320 0.070 Uiso 1 1 calc R . .
C39 C 1.2534(5) 0.2681(4) 0.5599(3) 0.0908(14) Uani 1 1 d . . .
H39 H 1.3266 0.2216 0.5186 0.109 Uiso 1 1 calc R . .
C41 C 1.1131(4) 0.4450(3) 0.6017(2) 0.0714(10) Uani 1 1 d . . .
H41 H 1.0942 0.5181 0.5893 0.086 Uiso 1 1 calc R . .
C019 C 0.6906(3) 0.8487(3) 1.0611(2) 0.0535(8) Uani 1 1 d . . .
H019 H 0.7067 0.9156 1.0441 0.064 Uiso 1 1 calc R . .

loop_
_atom_site_aniso_label
_atom_site_aniso_U_11
_atom_site_aniso_U_22
_atom_site_aniso_U_33
_atom_site_aniso_U_23
_atom_site_aniso_U_13
_atom_site_aniso_U_12
Cu01 0.0386(2) 0.0316(2) 0.0506(2) -0.00170(15) -0.00608(15) -0.01386(15)
S01 0.0430(4) 0.0644(6) 0.0628(5) 0.0051(4) -0.0103(4) -0.0231(4)
P02 0.0359(4) 0.0294(4) 0.0470(4) -0.0025(3) -0.0068(3) -0.0114(3)
P01 0.0353(4) 0.0276(4) 0.0480(4) -0.0028(3) -0.0086(3) -0.0118(3)
O01 0.0537(14) 0.097(2) 0.0741(16) 0.0056(14) -0.0224(12) -0.0251(14)
C30 0.0384(14) 0.0233(13) 0.0502(16) -0.0070(11) -0.0052(12) -0.0090(11)
S02 0.1045(16) 0.126(2) 0.0732(14) -0.0065(11) 0.0059(11) -0.0879(16)
C02 0.090(3) 0.055(2) 0.0469(18) -0.0072(16) -0.0047(18) -0.030(2)
C03 0.1045(16) 0.126(2) 0.0732(14) -0.0065(11) 0.0059(11) -0.0879(16)
C04 0.147(9) 0.095(6) 0.060(4) 0.018(4) -0.006(5) -0.050(6)
C05 0.114(11) 0.104(6) 0.091(8) 0.024(5) -0.011(6) -0.078(9)
S02A 0.193(4) 0.068(2) 0.062(2) 0.0017(15) -0.047(2) -0.003(2)
C02A 0.090(3) 0.055(2) 0.0469(18) -0.0072(16) -0.0047(18) -0.030(2)
C03A 0.193(4) 0.068(2) 0.062(2) 0.0017(15) -0.047(2) -0.003(2)
C04A 0.147(9) 0.095(6) 0.060(4) 0.018(4) -0.006(5) -0.050(6)
C05A 0.114(11) 0.104(6) 0.091(8) 0.024(5) -0.011(6) -0.078(9)
C01 0.0574(19) 0.049(2) 0.0471(17) -0.0105(14) -0.0037(14) -0.0193(16)
C18 0.0356(14) 0.0329(15) 0.0470(15) -0.0038(12) -0.0097(12) -0.0079(12)
C16 0.0361(15) 0.048(2) 0.076(2) -0.0056(16) -0.0083(15) -0.0129(14)
C20 0.088(3) 0.052(2) 0.054(2) -0.0094(16) -0.0202(18) -0.018(2)
C23 0.0534(18) 0.0354(17) 0.0611(19) -0.0071(14) -0.0076(15) -0.0141(14)
C06 0.0376(14) 0.0349(15) 0.0486(16) -0.0024(12) -0.0077(12) -0.0154(12)
C34 0.061(2) 0.053(2) 0.061(2) -0.0009(16) -0.0239(17) -0.0148(17)
C33 0.079(2) 0.044(2) 0.0509(18) 0.0018(14) -0.0123(17) -0.0176(18)
C07 0.0467(18) 0.0341(18) 0.124(3) -0.0117(19) -0.0267(19) -0.0100(15)
C13 0.0459(17) 0.053(2) 0.0539(18) -0.0025(14) -0.0087(14) -0.0168(15)
C32 0.0556(18) 0.049(2) 0.0586(19) 0.0028(15) -0.0032(15) -0.0243(16)
C36 0.0370(14) 0.0446(18) 0.0433(15) -0.0070(13) -0.0055(12) -0.0076(13)
C10 0.063(2) 0.0296(16) 0.064(2) -0.0020(14) -0.0103(16) -0.0110(14)
C24 0.0437(15) 0.0352(16) 0.0462(16) -0.0033(12) -0.0114(12) -0.0118(13)
C21 0.075(2) 0.064(3) 0.0519(19) 0.0019(17) -0.0112(17) -0.013(2)
C17 0.0424(16) 0.0376(17) 0.0559(17) -0.0051(13) -0.0073(13) -0.0126(13)
C12 0.0373(14) 0.0286(14) 0.0515(16) -0.0055(12) -0.0078(12) -0.0132(11)
C14 0.059(2) 0.063(2) 0.0572(19) -0.0033(16) -0.0220(16) -0.0181(17)
C28 0.085(3) 0.076(3) 0.122(4) -0.042(3) -0.040(3) -0.024(2)
C25 0.0488(17) 0.0389(17) 0.0572(18) -0.0095(14) -0.0119(14) -0.0106(14)
C09 0.070(2) 0.0403(19) 0.075(2) -0.0116(16) -0.0019(18) -0.0288(17)
C27 0.060(2) 0.077(3) 0.075(2) -0.005(2) -0.0268(19) -0.028(2)
C08 0.0472(19) 0.053(2) 0.137(4) -0.022(2) -0.017(2) -0.0242(17)
C26 0.0440(17) 0.062(2) 0.065(2) -0.0061(17) -0.0135(15) -0.0106(16)
C40 0.095(3) 0.114(4) 0.064(3) -0.022(3) 0.025(2) -0.028(3)
C37 0.078(2) 0.044(2) 0.069(2) -0.0018(17) 0.0019(19) 0.0038(18)
C11 0.0502(17) 0.0329(16) 0.0570(18) -0.0023(13) -0.0126(14) -0.0142(13)
C38 0.092(3) 0.060(3) 0.077(3) -0.015(2) -0.009(2) 0.024(2)
C29 0.066(2) 0.047(2) 0.104(3) -0.034(2) -0.026(2) -0.0063(17)
C31 0.0424(15) 0.0363(16) 0.0543(17) 0.0008(13) -0.0105(13) -0.0153(13)
C35 0.0436(16) 0.0464(19) 0.0573(18) -0.0023(14) -0.0133(14) -0.0149(14)
C15 0.0454(18) 0.052(2) 0.076(2) -0.0088(17) -0.0243(17) -0.0110(15)
C22 0.064(2) 0.045(2) 0.064(2) 0.0066(16) -0.0062(17) -0.0204(17)
C39 0.073(3) 0.102(4) 0.075(3) -0.038(3) -0.003(2) 0.011(3)
C41 0.081(3) 0.060(2) 0.058(2) -0.0081(17) 0.0123(18) -0.019(2)
C019 0.069(2) 0.0355(17) 0.0580(19) -0.0037(14) -0.0198(16) -0.0122(15)

loop_
_atom_type_symbol
_atom_type_description
_atom_type_scat_dispersion_real
_atom_type_scat_dispersion_imag
_atom_type_scat_source
C C 0.0033 0.0016 'International Tables Vol C Tables 4.2.6.8 and 6.1.1.4'
H H 0.0000 0.0000 'International Tables Vol C Tables 4.2.6.8 and 6.1.1.4'
O O 0.0106 0.0060 'International Tables Vol C Tables 4.2.6.8 and 6.1.1.4'
P P 0.1023 0.0942 'International Tables Vol C Tables 4.2.6.8 and 6.1.1.4'
S S 0.1246 0.1234 'International Tables Vol C Tables 4.2.6.8 and 6.1.1.4'
Cu Cu 0.3201 1.2651 'International Tables Vol C Tables 4.2.6.8 and 6.1.1.4'
In In -0.7276 1.3100 'International Tables Vol C Tables 4.2.6.8 and 6.1.1.4'

loop_
_geom_angle_atom_site_label_1
_geom_angle_atom_site_label_2
_geom_angle_atom_site_label_3
_geom_angle
P02 Cu01 P01 126.72(3)
P02 Cu01 S01 119.01(3)
P01 Cu01 S01 113.68(3)
C01 S01 Cu01 84.20(11)
C30 P02 C24 102.67(12)
C30 P02 C36 104.49(13)
C24 P02 C36 103.88(13)
C30 P02 Cu01 112.24(9)
C24 P02 Cu01 115.56(10)
C36 P02 Cu01 116.48(10)
C18 P01 C12 104.03(12)
C18 P01 C06 102.52(12)
C12 P01 C06 102.14(12)
C18 P01 Cu01 116.47(9)
C12 P01 Cu01 110.90(9)
C06 P01 Cu01 118.87(9)
C31 C30 C35 118.0(3)
C31 C30 P02 123.1(2)
C35 C30 P02 118.6(2)
C02 S02 C05 91.2(4)
C03 C02 C01 125.1(4)
C03 C02 S02 110.1(4)
C01 C02 S02 124.7(3)
C04 C03 C02 117.8(8)
C04 C03 H03 121.1
C02 C03 H03 121.1
C03 C04 C05 108.7(9)
C03 C04 H04 125.6
C05 C04 H04 125.6
C04 C05 S02 112.0(7)
C04 C05 H05 124.0
S02 C05 H05 124.0
C04A C03A H03A 118.3
C03A C04A C05A 102.5(15)
C03A C04A H04A 128.7
C05A C04A H04A 128.7
C04A C05A S02A 115.3(12)
C04A C05A H05A 122.3
S02A C05A H05A 122.3
O01 C01 C02 118.8(3)
O01 C01 S01 121.4(3)
C02 C01 S01 119.7(2)
C23 C18 C019 118.2(3)
C23 C18 P01 118.9(2)
C019 C18 P01 123.0(2)
C15 C16 C17 120.7(3)
C15 C16 H16 119.7
C17 C16 H16 119.7
C21 C20 C019 121.0(3)
C21 C20 H20 119.5
C019 C20 H20 119.5
C18 C23 C22 121.5(3)
C18 C23 H23 119.2
C22 C23 H23 119.2
C11 C06 C07 118.9(3)
C11 C06 P01 122.3(2)
C07 C06 P01 118.7(2)
C33 C34 C35 120.6(3)
C33 C34 H34 119.7
C35 C34 H34 119.7
C34 C33 C32 119.6(3)
C34 C33 H33 120.2
C32 C33 H33 120.2
C06 C07 C08 120.1(3)
C06 C07 H7 119.9
C08 C07 H7 119.9
C14 C13 C12 119.7(3)
C14 C13 H13 120.1
C12 C13 H13 120.1
C33 C32 C31 120.5(3)
C33 C32 H32 119.8
C31 C32 H32 119.8
C41 C36 C37 119.1(3)
C41 C36 P02 118.0(3)
C37 C36 P02 122.9(2)
C09 C10 C11 119.7(3)
C09 C10 H10 120.2
C11 C10 H10 120.2
C29 C24 C25 118.0(3)
C29 C24 P02 123.9(3)
C25 C24 P02 118.1(2)
C20 C21 C22 119.7(3)
C20 C21 H21 120.1
C22 C21 H21 120.1
C12 C17 C16 120.6(3)
C12 C17 H17 119.7
C16 C17 H17 119.7
C17 C12 C13 118.7(3)
C17 C12 P01 123.7(2)
C13 C12 P01 117.5(2)
C15 C14 C13 121.0(3)
C15 C14 H14 119.5
C13 C14 H14 119.5
C27 C28 C29 120.8(3)
C27 C28 H28 119.6
C29 C28 H28 119.6
C26 C25 C24 121.2(3)
C26 C25 H25 119.4
C24 C25 H25 119.4
C08 C09 C10 119.8(3)
C08 C09 H9 120.1
C10 C09 H9 120.1
C26 C27 C28 119.1(3)
C26 C27 H27 120.5
C28 C27 H27 120.5
C09 C08 C07 120.5(3)
C09 C08 H8 119.7
C07 C08 H8 119.7
C27 C26 C25 120.4(3)
C27 C26 H26 119.8
C25 C26 H26 119.8
C39 C40 C41 120.1(4)
C39 C40 H40 119.9
C41 C40 H40 119.9
C36 C37 C38 119.9(4)
C36 C37 H37 120.0
C38 C37 H37 120.0
C06 C11 C10 120.9(3)
C06 C11 H11 119.6
C10 C11 H11 119.6
C39 C38 C37 120.2(4)
C39 C38 H38 119.9
C37 C38 H38 119.9
C24 C29 C28 120.5(3)
C24 C29 H29 119.7
C28 C29 H29 119.7
C32 C31 C30 120.8(3)
C32 C31 H31 119.6
C30 C31 H31 119.6
C34 C35 C30 120.6(3)
C34 C35 H35 119.7
C30 C35 H35 119.7
C16 C15 C14 119.3(3)
C16 C15 H15 120.4
C14 C15 H15 120.4
C21 C22 C23 119.4(3)
C21 C22 H22 120.3
C23 C22 H22 120.3
C38 C39 C40 120.1(4)
C38 C39 H39 119.9
C40 C39 H39 119.9
C36 C41 C40 120.5(4)
C36 C41 H41 119.8
C40 C41 H41 119.8
C20 C019 C18 120.1(3)
C20 C019 H019 119.9
C18 C019 H019 119.9

loop_
_geom_bond_atom_site_label_1
_geom_bond_atom_site_label_2
_geom_bond_distance
Cu01 P02 2.2610(8)
Cu01 P01 2.2712(8)
Cu01 S01 2.3373(9)
S01 C01 1.700(4)
P02 C30 1.825(3)
P02 C24 1.830(3)
P02 C36 1.837(3)
P01 C18 1.831(3)
P01 C12 1.832(3)
P01 C06 1.840(3)
O01 C01 1.253(4)
C30 C31 1.394(4)
C30 C35 1.394(4)
S02 C02 1.646(4)
S02 C05 1.772(7)
C02 C03 1.403(8)
C02 C01 1.464(5)
C03 C04 1.345(10)
C03 H03 0.9300
C04 C05 1.378(10)
C04 H04 0.9300
C05 H05 0.9300
S02A C05A 1.770(7)
C03A C04A 1.344(10)
C03A H03A 0.9300
C04A C05A 1.378(11)
C04A H04A 0.9300
C05A H05A 0.9300
C18 C23 1.382(4)
C18 C019 1.393(4)
C16 C15 1.369(5)
C16 C17 1.383(4)
C16 H16 0.9300
C20 C21 1.369(5)
C20 C019 1.380(5)
C20 H20 0.9300
C23 C22 1.384(4)
C23 H23 0.9300
C06 C11 1.376(4)
C06 C07 1.380(4)
C34 C33 1.369(5)
C34 C35 1.387(5)
C34 H34 0.9300
C33 C32 1.376(5)
C33 H33 0.9300
C07 C08 1.390(5)
C07 H7 0.9300
C13 C14 1.381(4)
C13 C12 1.399(4)
C13 H13 0.9300
C32 C31 1.381(4)
C32 H32 0.9300
C36 C41 1.366(4)
C36 C37 1.379(5)
C10 C09 1.380(5)
C10 C11 1.387(4)
C10 H10 0.9300
C24 C29 1.375(4)
C24 C25 1.381(4)
C21 C22 1.379(5)
C21 H21 0.9300
C17 C12 1.380(4)
C17 H17 0.9300
C14 C15 1.376(5)
C14 H14 0.9300
C28 C27 1.374(6)
C28 C29 1.383(5)
C28 H28 0.9300
C25 C26 1.380(4)
C25 H25 0.9300
C09 C08 1.365(5)
C09 H9 0.9300
C27 C26 1.360(5)
C27 H27 0.9300
C08 H8 0.9300
C26 H26 0.9300
C40 C39 1.374(7)
C40 C41 1.381(6)
C40 H40 0.9300
C37 C38 1.400(5)
C37 H37 0.9300
C11 H11 0.9300
C38 C39 1.343(6)
C38 H38 0.9300
C29 H29 0.9300
C31 H31 0.9300
C35 H35 0.9300
C15 H15 0.9300
C22 H22 0.9300
C39 H39 0.9300
C41 H41 0.9300
C019 H019 0.9300
